data_4500779
loop_
_publ_author_name
'Holden, Daniel L.'
'Goulding, Helen V.'
'Bacsa, John'
'Berry, Neil G.'
'Greeves, Nicholas'
'Stephenson, Richard A.'
'Harrington, Ross W.'
'Clegg, William'
'Fogg, Andrew M.'

_publ_section_title
;
 Unusual Hybrid Materials Prepared by the Oxidation of a Ketone
;
_journal_issue 7
_journal_name_full 'Crystal Growth &amp; Design'
_journal_page_first 3013
_journal_paper_doi 10.1021/cg200286t
_journal_volume 11
_journal_year 2011
_chemical_formula_moiety 'C29 H24 O6 Zn'
_chemical_formula_sum 'C29 H24 O6 Zn'
_chemical_formula_weight 533.85
_chemical_name_systematic
;
 ?
;
_space_group_IT_number 9
_symmetry_cell_setting monoclinic
_symmetry_space_group_name_Hall 'C -2yc'
_symmetry_space_group_name_H-M 'C 1 c 1'
_atom_sites_solution_hydrogens geom
_atom_sites_solution_primary direct
_atom_sites_solution_secondary difmap
_audit_creation_method SHELXL-97
_cell_angle_alpha 90.00
_cell_angle_beta 94.773(6)
_cell_angle_gamma 90.00
_cell_formula_units_Z 4
_cell_length_a 52.27(3)
_cell_length_b 5.618(3)
_cell_length_c 8.091(4)
_cell_measurement_reflns_used 1973
_cell_measurement_temperature 120(2)
_cell_measurement_theta_max 23.23
_cell_measurement_theta_min 2.27
_cell_volume 2368(2)
_computing_cell_refinement 'Bruker APEX2'
_computing_data_collection 'Rigaku CrystalClear'
_computing_data_reduction 'Bruker APEX2'
_computing_molecular_graphics 'Bruker SHELXTL'
_computing_publication_material 'Bruker SHELXTL and local programs'
_computing_structure_refinement 'Bruker SHELXTL'
_computing_structure_solution 'Bruker SHELXTL'
_diffrn_ambient_temperature 120(2)
_diffrn_measured_fraction_theta_full 0.995
_diffrn_measured_fraction_theta_max 0.995
_diffrn_measurement_device_type 'Crystal Logic diffractometer and Rigaku Saturn 724+ detector'
_diffrn_measurement_method 'thick-slice \w scans'
_diffrn_radiation_monochromator 'Silicon double crystal'
_diffrn_radiation_source 'Diamond beamline I19'
_diffrn_radiation_type synchrotron
_diffrn_radiation_wavelength 0.6889
_diffrn_reflns_av_R_equivalents 0.0831
_diffrn_reflns_av_sigmaI/netI 0.1116
_diffrn_reflns_limit_h_max 62
_diffrn_reflns_limit_h_min -62
_diffrn_reflns_limit_k_max 6
_diffrn_reflns_limit_k_min -6
_diffrn_reflns_limit_l_max 9
_diffrn_reflns_limit_l_min -9
_diffrn_reflns_number 8703
_diffrn_reflns_theta_full 24.22
_diffrn_reflns_theta_max 24.22
_diffrn_reflns_theta_min 1.52
_diffrn_standards_number 0
_exptl_absorpt_coefficient_mu 1.001
_exptl_absorpt_correction_T_max 0.990
_exptl_absorpt_correction_T_min 0.950
_exptl_absorpt_correction_type multi-scan
_exptl_absorpt_process_details SADABS
_exptl_crystal_colour colourless
_exptl_crystal_density_diffrn 1.498
_exptl_crystal_density_method 'not measured'
_exptl_crystal_description lath
_exptl_crystal_F_000 1104
_exptl_crystal_size_max 0.05
_exptl_crystal_size_mid 0.02
_exptl_crystal_size_min 0.01
_refine_diff_density_max 0.740
_refine_diff_density_min -0.750
_refine_diff_density_rms 0.082
_refine_ls_abs_structure_details 'Flack H D (1983), Acta Cryst. A39, 876-881'
_refine_ls_abs_structure_Flack 0.05(2)
_refine_ls_extinction_method none
_refine_ls_goodness_of_fit_ref 1.054
_refine_ls_hydrogen_treatment mixed
_refine_ls_matrix_type full
_refine_ls_number_parameters 331
_refine_ls_number_reflns 3885
_refine_ls_number_restraints 4
_refine_ls_restrained_S_all 1.053
_refine_ls_R_factor_all 0.0960
_refine_ls_R_factor_gt 0.0608
_refine_ls_shift/su_max 0.000
_refine_ls_shift/su_mean 0.000
_refine_ls_structure_factor_coef Fsqd
_refine_ls_weighting_details 'calc w=1/[\s^2^(Fo^2^)+(0.0311P)^2^+4.0010P] where P=(Fo^2^+2Fc^2^)/3'
_refine_ls_weighting_scheme calc
_refine_ls_wR_factor_gt 0.1150
_refine_ls_wR_factor_ref 0.1312
_reflns_number_gt 2671
_reflns_number_total 3885
_reflns_threshold_expression I>2\s(I)
_cod_data_source_file cg200286t_si_002.cif
_cod_data_source_block 4
_cod_original_sg_symbol_H-M 'C c'
_cod_database_code 4500779

loop_
_symmetry_equiv_pos_as_xyz
'x, y, z'
'x, -y, z+1/2'
'x+1/2, y+1/2, z'
'x+1/2, -y+1/2, z+1/2'

loop_
_atom_site_label
_atom_site_type_symbol
_atom_site_fract_x
_atom_site_fract_y
_atom_site_fract_z
_atom_site_U_iso_or_equiv
_atom_site_adp_type
_atom_site_occupancy
_atom_site_symmetry_multiplicity
_atom_site_calc_flag
_atom_site_refinement_flags
Zn Zn 0.54467(2) 0.45499(13) 0.65249(7) 0.0415(3) Uani 1 1 d .
O1 O 0.51249(12) 0.6451(10) 0.6786(8) 0.0461(16) Uani 1 1 d .
O2 O 0.53680(9) 0.6072(8) 0.9114(7) 0.0446(14) Uani 1 1 d .
O3 O 0.46118(11) 0.4852(10) 0.8769(9) 0.0689(19) Uani 1 1 d .
O4 O 0.58120(11) 0.5249(10) 0.6658(7) 0.0489(16) Uani 1 1 d .
O5 O 0.57228(11) 0.8717(9) 0.5332(7) 0.0453(14) Uani 1 1 d .
O6 O 0.54520(11) 0.1232(9) 0.7399(7) 0.0446(14) Uani 1 1 d D
H6A H 0.5515(12) 0.025(11) 0.676(8) 0.054 Uiso 1 1 d D
H6B H 0.5544(14) 0.107(13) 0.830(6) 0.054 Uiso 1 1 d D
C1 C 0.51646(16) 0.6874(12) 0.8362(11) 0.041(2) Uani 1 1 d .
C2 C 0.49800(15) 0.8371(13) 0.9202(10) 0.043(2) Uani 1 1 d .
H2A H 0.5064 0.9910 0.9497 0.051 Uiso 1 1 calc R
H2B H 0.4945 0.7577 1.0251 0.051 Uiso 1 1 calc R
C3 C 0.47226(19) 0.8891(17) 0.8220(13) 0.048(3) Uani 1 1 d .
H3A H 0.4637 1.0222 0.8758 0.058 Uiso 1 1 calc R
H3B H 0.4755 0.9410 0.7087 0.058 Uiso 1 1 calc R
C4 C 0.45422(17) 0.6763(14) 0.8093(11) 0.045(2) Uani 1 1 d .
C5 C 0.42762(16) 0.7085(13) 0.7378(12) 0.043(2) Uani 1 1 d .
C6 C 0.41904(18) 0.9020(13) 0.6429(11) 0.052(2) Uani 1 1 d .
H6 H 0.4307 1.0277 0.6249 0.062 Uiso 1 1 calc R
C7 C 0.39417(18) 0.9174(14) 0.5739(11) 0.053(2) Uani 1 1 d .
H7 H 0.3890 1.0553 0.5118 0.063 Uiso 1 1 calc R
C8 C 0.37601(15) 0.7366(13) 0.5918(10) 0.0396(19) Uani 1 1 d .
C9 C 0.38451(17) 0.5446(15) 0.6862(12) 0.056(2) Uani 1 1 d .
H9 H 0.3728 0.4192 0.7037 0.068 Uiso 1 1 calc R
C10 C 0.40958(18) 0.5276(15) 0.7570(12) 0.058(2) Uani 1 1 d .
H10 H 0.4146 0.3903 0.8200 0.069 Uiso 1 1 calc R
C11 C 0.34899(17) 0.7519(13) 0.5158(12) 0.050(2) Uani 1 1 d .
C12 C 0.34089(16) 0.9255(15) 0.4042(12) 0.054(2) Uani 1 1 d .
H12 H 0.3527 1.0436 0.3752 0.065 Uiso 1 1 calc R
C13 C 0.31566(18) 0.9332(16) 0.3322(12) 0.061(2) Uani 1 1 d .
H13 H 0.3105 1.0537 0.2540 0.074 Uiso 1 1 calc R
C14 C 0.2984(2) 0.7650(19) 0.3754(15) 0.060(3) Uani 1 1 d .
H14 H 0.2812 0.7703 0.3274 0.072 Uiso 1 1 calc R
C15 C 0.30564(19) 0.5918(16) 0.4854(14) 0.067(3) Uani 1 1 d .
H15 H 0.2935 0.4758 0.5140 0.081 Uiso 1 1 calc R
C16 C 0.33061(16) 0.5832(14) 0.5563(11) 0.050(2) Uani 1 1 d .
H16 H 0.3355 0.4611 0.6339 0.060 Uiso 1 1 calc R
C17 C 0.58768(16) 0.7088(14) 0.5846(10) 0.037(2) Uani 1 1 d .
C18 C 0.61568(16) 0.7281(13) 0.5491(10) 0.0381(19) Uani 1 1 d .
C19 C 0.63262(15) 0.5466(15) 0.5985(11) 0.051(2) Uani 1 1 d .
H19 H 0.6268 0.4135 0.6574 0.061 Uiso 1 1 calc R
C20 C 0.65825(17) 0.5599(15) 0.5615(11) 0.054(2) Uani 1 1 d .
H20 H 0.6698 0.4373 0.5992 0.065 Uiso 1 1 calc R
C21 C 0.66725(17) 0.7495(13) 0.4704(11) 0.042(2) Uani 1 1 d .
C22 C 0.64984(18) 0.9288(13) 0.4221(11) 0.052(2) Uani 1 1 d .
H22 H 0.6555 1.0613 0.3617 0.062 Uiso 1 1 calc R
C23 C 0.6245(2) 0.9183(18) 0.4601(13) 0.053(3) Uani 1 1 d .
H23 H 0.6131 1.0429 0.4248 0.064 Uiso 1 1 calc R
C24 C 0.69487(15) 0.7535(13) 0.4254(11) 0.043(2) Uani 1 1 d .
C25 C 0.71213(16) 0.5835(14) 0.4833(13) 0.057(2) Uani 1 1 d .
H25 H 0.7065 0.4605 0.5522 0.069 Uiso 1 1 calc R
C26 C 0.73726(17) 0.5843(15) 0.4456(12) 0.056(2) Uani 1 1 d .
H26 H 0.7489 0.4672 0.4912 0.068 Uiso 1 1 calc R
C27 C 0.74547(17) 0.7585(15) 0.3397(12) 0.053(2) Uani 1 1 d .
H27 H 0.7626 0.7591 0.3092 0.063 Uiso 1 1 calc R
C28 C 0.72851(18) 0.9279(17) 0.2806(13) 0.065(3) Uani 1 1 d .
H28 H 0.7340 1.0487 0.2094 0.078 Uiso 1 1 calc R
C29 C 0.70331(16) 0.9271(16) 0.3226(12) 0.058(2) Uani 1 1 d .
H29 H 0.6918 1.0473 0.2801 0.070 Uiso 1 1 calc R

loop_
_atom_site_aniso_label
_atom_site_aniso_U_11
_atom_site_aniso_U_22
_atom_site_aniso_U_33
_atom_site_aniso_U_23
_atom_site_aniso_U_13
_atom_site_aniso_U_12
Zn 0.0455(5) 0.0317(4) 0.0491(5) 0.0006(6) 0.0136(4) 0.0016(6)
O1 0.055(4) 0.034(3) 0.050(4) -0.010(3) 0.007(3) 0.007(3)
O2 0.029(3) 0.045(3) 0.060(4) 0.004(2) 0.003(3) 0.006(2)
O3 0.056(4) 0.048(4) 0.101(6) 0.019(4) -0.002(4) 0.002(3)
O4 0.058(4) 0.051(4) 0.036(4) 0.006(3) -0.004(3) 0.004(3)
O5 0.056(4) 0.042(3) 0.039(4) 0.000(2) 0.012(3) 0.001(3)
O6 0.050(4) 0.044(3) 0.041(4) -0.006(3) 0.010(3) 0.006(3)
C1 0.046(6) 0.025(4) 0.053(6) -0.006(4) 0.014(5) -0.009(3)
C2 0.048(5) 0.040(4) 0.041(5) -0.009(4) 0.008(4) -0.004(4)
C3 0.052(6) 0.034(5) 0.059(7) -0.003(4) 0.013(5) -0.003(4)
C4 0.051(6) 0.038(5) 0.048(6) 0.004(4) 0.008(4) -0.002(4)
C5 0.044(5) 0.026(4) 0.061(6) -0.010(4) 0.018(5) 0.000(4)
C6 0.052(6) 0.043(5) 0.060(6) 0.001(4) 0.005(5) -0.006(4)
C7 0.061(6) 0.035(4) 0.062(6) 0.005(4) 0.009(5) 0.005(4)
C8 0.045(5) 0.035(4) 0.040(5) -0.003(3) 0.007(4) -0.002(3)
C9 0.046(5) 0.040(4) 0.083(7) 0.007(5) 0.005(5) -0.003(4)
C10 0.060(6) 0.052(5) 0.063(6) 0.005(4) 0.013(5) 0.002(5)
C11 0.045(6) 0.035(4) 0.071(7) -0.008(4) 0.020(5) 0.001(4)
C12 0.044(5) 0.048(5) 0.071(7) 0.008(5) 0.013(5) 0.001(4)
C13 0.059(6) 0.059(5) 0.069(7) 0.008(5) 0.018(5) 0.010(5)
C14 0.042(7) 0.057(6) 0.082(9) -0.002(6) 0.007(6) 0.002(5)
C15 0.055(6) 0.056(6) 0.091(8) -0.001(6) 0.013(6) -0.018(5)
C16 0.043(5) 0.051(5) 0.056(6) 0.009(4) -0.004(4) -0.008(4)
C17 0.042(5) 0.032(4) 0.038(6) 0.007(3) 0.002(4) 0.004(4)
C18 0.045(5) 0.037(4) 0.034(5) 0.005(3) 0.008(4) 0.003(4)
C19 0.050(5) 0.038(4) 0.067(6) 0.010(4) 0.015(4) 0.002(4)
C20 0.050(6) 0.040(5) 0.073(7) 0.013(5) 0.010(5) 0.006(5)
C21 0.052(6) 0.033(4) 0.044(6) 0.000(4) 0.009(4) -0.003(4)
C22 0.070(6) 0.029(4) 0.057(6) 0.006(4) 0.007(5) -0.004(4)
C23 0.066(7) 0.041(5) 0.054(7) 0.002(5) 0.010(5) 0.007(5)
C24 0.039(5) 0.033(4) 0.058(6) -0.001(4) 0.006(4) 0.001(3)
C25 0.043(6) 0.046(5) 0.083(8) 0.012(5) 0.011(5) 0.000(4)
C26 0.048(6) 0.055(6) 0.067(7) 0.009(5) 0.007(5) 0.006(4)
C27 0.036(5) 0.054(5) 0.068(7) -0.010(5) 0.010(5) -0.005(4)
C28 0.049(6) 0.061(6) 0.086(8) 0.022(5) 0.009(5) -0.011(5)
C29 0.043(5) 0.055(5) 0.076(7) 0.008(5) 0.001(5) -0.002(4)

loop_
_atom_type_symbol
_atom_type_description
_atom_type_scat_dispersion_real
_atom_type_scat_dispersion_imag
_atom_type_scat_source
C C 0.0033 0.0016 'International Tables Vol C Tables 4.2.6.8 and 6.1.1.4'
H H 0.0000 0.0000 'International Tables Vol C Tables 4.2.6.8 and 6.1.1.4'
O O 0.0106 0.0060 'International Tables Vol C Tables 4.2.6.8 and 6.1.1.4'
Zn Zn 0.2774 1.3615 'International Tables Vol C Tables 4.2.6.8 and 6.1.1.4'

loop_
_geom_angle_atom_site_label_1
_geom_angle_atom_site_label_2
_geom_angle_atom_site_label_3
_geom_angle
_geom_angle_site_symmetry_1
_geom_angle_site_symmetry_3
O1 Zn O2 60.1(2) . .
O1 Zn O2 95.1(2) . 2_564
O1 Zn O4 135.3(2) . .
O1 Zn O6 116.4(2) . .
O2 Zn O2 155.2(2) . 2_564
O2 Zn O4 97.0(2) . .
O2 Zn O4 102.2(2) 2_564 .
O2 Zn O6 91.3(2) . .
O2 Zn O6 100.3(2) 2_564 .
O4 Zn O6 100.6(2) . .
Zn O1 C1 97.6(5) . .
Zn O2 Zn 141.1(2) . 2_565
Zn O2 C1 84.4(5) . .
Zn O2 C1 129.2(5) 2_565 .
Zn O4 C17 115.7(5) . .
Zn O6 H6A 113(6) . .
Zn O6 H6B 113(5) . .
H6A O6 H6B 104(8) . .
O1 C1 O2 117.9(7) . .
O1 C1 C2 119.7(8) . .
O2 C1 C2 122.3(8) . .
C1 C2 H2A 108.2 . .
C1 C2 H2B 108.2 . .
C1 C2 C3 116.5(7) . .
H2A C2 H2B 107.3 . .
H2A C2 C3 108.2 . .
H2B C2 C3 108.2 . .
C2 C3 H3A 108.9 . .
C2 C3 H3B 108.9 . .
C2 C3 C4 113.4(8) . .
H3A C3 H3B 107.7 . .
H3A C3 C4 108.9 . .
H3B C3 C4 108.9 . .
O3 C4 C3 119.4(8) . .
O3 C4 C5 120.7(7) . .
C3 C4 C5 119.3(7) . .
C4 C5 C6 124.5(7) . .
C4 C5 C10 119.3(8) . .
C6 C5 C10 116.1(8) . .
C5 C6 H6 119.1 . .
C5 C6 C7 121.8(8) . .
H6 C6 C7 119.1 . .
C6 C7 H7 118.8 . .
C6 C7 C8 122.5(8) . .
H7 C7 C8 118.8 . .
C7 C8 C9 115.8(8) . .
C7 C8 C11 122.6(7) . .
C9 C8 C11 121.6(7) . .
C8 C9 H9 118.9 . .
C8 C9 C10 122.2(8) . .
H9 C9 C10 118.9 . .
C5 C10 C9 121.6(8) . .
C5 C10 H10 119.2 . .
C9 C10 H10 119.2 . .
C8 C11 C12 122.7(8) . .
C8 C11 C16 120.4(8) . .
C12 C11 C16 116.9(8) . .
C11 C12 H12 119.1 . .
C11 C12 C13 121.7(8) . .
H12 C12 C13 119.1 . .
C12 C13 H13 120.3 . .
C12 C13 C14 119.3(9) . .
H13 C13 C14 120.3 . .
C13 C14 H14 119.7 . .
C13 C14 C15 120.7(10) . .
H14 C14 C15 119.7 . .
C14 C15 H15 119.9 . .
C14 C15 C16 120.1(9) . .
H15 C15 C16 119.9 . .
C11 C16 C15 121.3(8) . .
C11 C16 H16 119.4 . .
C15 C16 H16 119.4 . .
O4 C17 O5 124.2(8) . .
O4 C17 C18 117.0(7) . .
O5 C17 C18 118.8(7) . .
C17 C18 C19 119.7(7) . .
C17 C18 C23 121.4(8) . .
C19 C18 C23 118.9(9) . .
C18 C19 H19 120.0 . .
C18 C19 C20 119.9(8) . .
H19 C19 C20 120.0 . .
C19 C20 H20 119.2 . .
C19 C20 C21 121.6(8) . .
H20 C20 C21 119.2 . .
C20 C21 C22 117.3(8) . .
C20 C21 C24 120.4(7) . .
C22 C21 C24 122.3(7) . .
C21 C22 H22 119.3 . .
C21 C22 C23 121.4(8) . .
H22 C22 C23 119.3 . .
C18 C23 C22 120.9(9) . .
C18 C23 H23 119.5 . .
C22 C23 H23 119.5 . .
C21 C24 C25 121.3(7) . .
C21 C24 C29 120.9(7) . .
C25 C24 C29 117.7(8) . .
C24 C25 H25 118.8 . .
C24 C25 C26 122.5(8) . .
H25 C25 C26 118.8 . .
C25 C26 H26 120.4 . .
C25 C26 C27 119.3(8) . .
H26 C26 C27 120.4 . .
C26 C27 H27 120.5 . .
C26 C27 C28 118.9(9) . .
H27 C27 C28 120.5 . .
C27 C28 H28 119.5 . .
C27 C28 C29 121.1(9) . .
H28 C28 C29 119.5 . .
C24 C29 C28 120.5(8) . .
C24 C29 H29 119.7 . .
C28 C29 H29 119.7 . .

loop_
_geom_bond_atom_site_label_1
_geom_bond_atom_site_label_2
_geom_bond_distance
_geom_bond_site_symmetry_2
Zn O1 2.018(6) .
Zn O2 2.331(6) .
Zn O2 1.991(6) 2_564
Zn O4 1.943(6) .
Zn O6 1.993(6) .
O1 C1 1.297(10) .
O2 Zn 1.991(6) 2_565
O2 C1 1.263(9) .
O3 C4 1.245(9) .
O4 C17 1.285(9) .
O5 C17 1.266(9) .
O6 H6A 0.840(10) .
O6 H6B 0.843(10) .
C1 C2 1.486(11) .
C2 H2A 0.990 .
C2 H2B 0.990 .
C2 C3 1.533(12) .
C3 H3A 0.990 .
C3 H3B 0.990 .
C3 C4 1.521(12) .
C4 C5 1.472(12) .
C5 C6 1.384(11) .
C5 C10 1.404(11) .
C6 H6 0.950 .
C6 C7 1.374(11) .
C7 H7 0.950 .
C7 C8 1.406(11) .
C8 C9 1.374(11) .
C8 C11 1.495(11) .
C9 H9 0.950 .
C9 C10 1.389(12) .
C10 H10 0.950 .
C11 C12 1.372(11) .
C11 C16 1.407(11) .
C12 H12 0.950 .
C12 C13 1.397(11) .
C13 H13 0.950 .
C13 C14 1.371(13) .
C14 H14 0.950 .
C14 C15 1.351(14) .
C15 H15 0.950 .
C15 C16 1.382(12) .
C16 H16 0.950 .
C17 C18 1.519(11) .
C18 C19 1.387(11) .
C18 C23 1.389(12) .
C19 H19 0.950 .
C19 C20 1.399(11) .
C20 H20 0.950 .
C20 C21 1.399(11) .
C21 C22 1.392(11) .
C21 C24 1.518(11) .
C22 H22 0.950 .
C22 C23 1.384(13) .
C23 H23 0.950 .
C24 C25 1.369(10) .
C24 C29 1.378(12) .
C25 H25 0.950 .
C25 C26 1.373(12) .
C26 H26 0.950 .
C26 C27 1.392(12) .
C27 H27 0.950 .
C27 C28 1.360(12) .
C28 H28 0.950 .
C28 C29 1.387(12) .
C29 H29 0.950 .

loop_
_geom_hbond_atom_site_label_D
_geom_hbond_atom_site_label_H
_geom_hbond_atom_site_label_A
_geom_hbond_distance_DH
_geom_hbond_distance_HA
_geom_hbond_distance_DA
_geom_hbond_angle_DHA
_geom_hbond_site_symmetry_A
O6 H6A O5 0.840(10) 1.86(2) 2.682(8) 165(7) 1_545
O6 H6B O5 0.843(10) 1.83(2) 2.660(8) 169(8) 2_565

loop_
_geom_torsion_atom_site_label_1
_geom_torsion_atom_site_label_2
_geom_torsion_atom_site_label_3
_geom_torsion_atom_site_label_4
_geom_torsion
_geom_torsion_site_symmetry_1
_geom_torsion_site_symmetry_4
O2 Zn O1 C1 -0.3(4) . .
O2 Zn O1 C1 179.0(4) 2_564 .
O4 Zn O1 C1 -67.9(6) . .
O6 Zn O1 C1 74.8(5) . .
O1 Zn O2 Zn 153.2(5) . 2_565
O1 Zn O2 C1 0.3(4) . .
O2 Zn O2 Zn 151.5(3) 2_564 2_565
O2 Zn O2 C1 -1.3(5) 2_564 .
O4 Zn O2 Zn -67.7(4) . 2_565
O4 Zn O2 C1 139.4(4) . .
O6 Zn O2 Zn 33.1(4) . 2_565
O6 Zn O2 C1 -119.7(4) . .
O1 Zn O4 C17 -48.2(7) . .
O2 Zn O4 C17 -102.0(6) . .
O2 Zn O4 C17 62.3(6) 2_564 .
O6 Zn O4 C17 165.4(6) . .
Zn O2 C1 O1 -0.5(6) . .
Zn O2 C1 O1 -158.8(5) 2_565 .
Zn O2 C1 C2 -177.2(7) . .
Zn O2 C1 C2 24.4(10) 2_565 .
Zn O1 C1 O2 0.6(7) . .
Zn O1 C1 C2 177.4(6) . .
O1 C1 C2 C3 12.6(11) . .
O2 C1 C2 C3 -170.7(7) . .
C1 C2 C3 C4 73.7(10) . .
C2 C3 C4 O3 0.4(13) . .
C2 C3 C4 C5 172.0(8) . .
O3 C4 C5 C6 -171.6(9) . .
O3 C4 C5 C10 4.7(13) . .
C3 C4 C5 C6 16.9(14) . .
C3 C4 C5 C10 -166.9(8) . .
C4 C5 C6 C7 177.4(8) . .
C10 C5 C6 C7 1.0(13) . .
C5 C6 C7 C8 -1.4(14) . .
C6 C7 C8 C9 1.5(13) . .
C6 C7 C8 C11 -179.5(8) . .
C7 C8 C9 C10 -1.2(13) . .
C11 C8 C9 C10 179.8(8) . .
C8 C9 C10 C5 0.9(14) . .
C4 C5 C10 C9 -177.3(9) . .
C6 C5 C10 C9 -0.8(13) . .
C7 C8 C11 C12 9.6(13) . .
C7 C8 C11 C16 -171.0(8) . .
C9 C8 C11 C12 -171.5(9) . .
C9 C8 C11 C16 8.0(12) . .
C8 C11 C12 C13 178.6(8) . .
C16 C11 C12 C13 -0.9(13) . .
C11 C12 C13 C14 0.9(14) . .
C12 C13 C14 C15 -0.6(16) . .
C13 C14 C15 C16 0.3(17) . .
C14 C15 C16 C11 -0.3(15) . .
C8 C11 C16 C15 -178.9(8) . .
C12 C11 C16 C15 0.6(13) . .
Zn O4 C17 O5 17.6(11) . .
Zn O4 C17 C18 -162.3(5) . .
O4 C17 C18 C19 2.5(11) . .
O4 C17 C18 C23 179.1(8) . .
O5 C17 C18 C19 -177.4(7) . .
O5 C17 C18 C23 -0.8(12) . .
C17 C18 C19 C20 178.0(8) . .
C23 C18 C19 C20 1.3(13) . .
C18 C19 C20 C21 -2.1(14) . .
C19 C20 C21 C22 1.9(13) . .
C19 C20 C21 C24 -177.2(8) . .
C20 C21 C22 C23 -1.1(13) . .
C24 C21 C22 C23 178.0(9) . .
C21 C22 C23 C18 0.4(14) . .
C17 C18 C23 C22 -177.1(8) . .
C19 C18 C23 C22 -0.5(14) . .
C20 C21 C24 C25 -5.3(13) . .
C20 C21 C24 C29 173.8(8) . .
C22 C21 C24 C25 175.6(8) . .
C22 C21 C24 C29 -5.3(13) . .
C21 C24 C25 C26 -179.4(8) . .
C29 C24 C25 C26 1.5(14) . .
C24 C25 C26 C27 -2.4(15) . .
C25 C26 C27 C28 2.0(14) . .
C26 C27 C28 C29 -0.8(15) . .
C21 C24 C29 C28 -179.3(8) . .
C25 C24 C29 C28 -0.2(14) . .
C27 C28 C29 C24 -0.1(15) . .
